data_7029339
loop_
_publ_author_name
'Wang, Xiuli'
'Zhao, Dan'
'Tian, Aixiang'
'Ying, Jun'

_publ_section_title
;
 Three 3D silver-bis(triazole) metal-organic frameworks stabilized by
 high-connected Wells-Dawson polyoxometallates.
;
_journal_issue 13
_journal_name_full 'Dalton transactions (Cambridge, England : 2003)'
_journal_page_first 5211
_journal_page_last 5220
_journal_paper_doi 10.1039/c3dt53437e
_journal_volume 43
_journal_year 2014
_chemical_formula_sum 'C36 H60 Ag4 N27 O64 P2 W18'
_chemical_formula_weight 5697.83
_chemical_name_systematic
; 
 ? 
;
_space_group_IT_number 2
_symmetry_cell_setting triclinic
_symmetry_space_group_name_Hall '-P 1'
_symmetry_space_group_name_H-M 'P -1'
_atom_sites_solution_hydrogens geom
_atom_sites_solution_primary direct
_atom_sites_solution_secondary difmap
_audit_creation_method SHELXL-97
_cell_angle_alpha 90.5340(10)
_cell_angle_beta 92.8440(10)
_cell_angle_gamma 104.1530(10)
_cell_formula_units_Z 2
_cell_length_a 14.5056(8)
_cell_length_b 14.8981(8)
_cell_length_c 22.9934(13)
_cell_measurement_temperature 187(2)
_cell_volume 4811.1(5)
_computing_cell_refinement 'Bruker SAINT'
_computing_data_collection 'Bruker APEX2'
_computing_data_reduction 'Bruker SAINT'
_computing_molecular_graphics 'Bruker SHELXTL'
_computing_publication_material 'Bruker SHELXTL'
_computing_structure_refinement 'SHELXL-97 (Sheldrick, 1997)'
_computing_structure_solution 'SHELXS-97 (Sheldrick, 1990)'
_diffrn_ambient_temperature 187(2)
_diffrn_measured_fraction_theta_full 0.982
_diffrn_measured_fraction_theta_max 0.982
_diffrn_measurement_device_type 'Bruker APEX-II CCD'
_diffrn_measurement_method '\f and \w scans'
_diffrn_radiation_monochromator graphite
_diffrn_radiation_source 'fine-focus sealed tube'
_diffrn_radiation_type MoK\a
_diffrn_radiation_wavelength 0.71073
_diffrn_reflns_av_R_equivalents 0.0438
_diffrn_reflns_av_unetI/netI 0.0847
_diffrn_reflns_limit_h_max 17
_diffrn_reflns_limit_h_min -17
_diffrn_reflns_limit_k_max 13
_diffrn_reflns_limit_k_min -17
_diffrn_reflns_limit_l_max 26
_diffrn_reflns_limit_l_min -27
_diffrn_reflns_number 23917
_diffrn_reflns_theta_full 25.00
_diffrn_reflns_theta_max 25.00
_diffrn_reflns_theta_min 1.66
_diffrn_standards_decay_% none
_exptl_absorpt_coefficient_mu 22.353
_exptl_absorpt_correction_T_max 0.028
_exptl_absorpt_correction_T_min 0.011
_exptl_absorpt_correction_type numerical
_exptl_absorpt_process_details 'ABSCOR by T.Higashi    8  March, 1995'
_exptl_crystal_colour yellow
_exptl_crystal_density_diffrn 3.929
_exptl_crystal_density_method 'not measured'
_exptl_crystal_description block
_exptl_crystal_F_000 5042
_exptl_crystal_size_max 0.22
_exptl_crystal_size_mid 0.18
_exptl_crystal_size_min 0.16
_refine_diff_density_max 5.550
_refine_diff_density_min -5.550
_refine_diff_density_rms 0.841
_refine_ls_extinction_method none
_refine_ls_goodness_of_fit_ref 1.056
_refine_ls_hydrogen_treatment constr
_refine_ls_matrix_type full
_refine_ls_number_parameters 1358
_refine_ls_number_reflns 16635
_refine_ls_number_restraints 558
_refine_ls_restrained_S_all 1.046
_refine_ls_R_factor_all 0.0940
_refine_ls_R_factor_gt 0.0849
_refine_ls_shift/su_max 0.007
_refine_ls_shift/su_mean 0.000
_refine_ls_structure_factor_coef Fsqd
_refine_ls_weighting_details 'calc w=1/[\s^2^(Fo^2^)+(0.1832P)^2^+1.5488P] where P=(Fo^2^+2Fc^2^)/3'
_refine_ls_weighting_scheme calc
_refine_ls_wR_factor_gt 0.2343
_refine_ls_wR_factor_ref 0.2452
_reflns_number_gt 13786
_reflns_number_total 16948
_reflns_threshold_expression >2sigma(I)
_cod_data_source_file c3dt53437e.txt
_cod_data_source_block 3
_cod_original_sg_symbol_H-M P-1
_cod_database_code 7029339

loop_
_symmetry_equiv_pos_as_xyz
'x, y, z'
'-x, -y, -z'

loop_
_atom_site_label
_atom_site_type_symbol
_atom_site_fract_x
_atom_site_fract_y
_atom_site_fract_z
_atom_site_U_iso_or_equiv
_atom_site_adp_type
_atom_site_occupancy
_atom_site_symmetry_multiplicity
_atom_site_calc_flag
_atom_site_refinement_flags
_atom_site_disorder_group
W1 W -0.17705(5) -0.11944(6) 0.12795(3) 0.0170(2) Uani 1 1 d . .
W2 W -0.37503(5) -0.44421(5) 0.13425(3) 0.0167(2) Uani 1 1 d . .
W3 W -0.41241(5) -0.20292(5) 0.13246(3) 0.0157(2) Uani 1 1 d . .
W4 W -0.38419(5) -0.19206(6) 0.39720(3) 0.0187(2) Uani 1 1 d . .
W5 W -0.02735(5) -0.05794(5) 0.26281(3) 0.0158(2) Uani 1 1 d . .
W6 W -0.34558(5) -0.43278(6) 0.39854(4) 0.0194(2) Uani 1 1 d . .
W7 W -0.13963(6) -0.35953(6) 0.12571(4) 0.0197(2) Uani 1 1 d . .
W8 W -0.52153(5) -0.24741(6) 0.27369(3) 0.0166(2) Uani 1 1 d . .
W9 W 0.00995(5) -0.29873(6) 0.26066(4) 0.0181(2) Uani 1 1 d . .
W10 W -0.48267(5) -0.48847(6) 0.27547(4) 0.0168(2) Uani 1 1 d . .
W11 W -0.08774(5) -0.33468(6) 0.39056(4) 0.0207(2) Uani 1 1 d . .
W12 W -0.12722(5) -0.09512(6) 0.39164(3) 0.0190(2) Uani 1 1 d . .
W13 W -0.19358(6) 0.08329(6) 0.21736(4) 0.0215(2) Uani 1 1 d . .
W14 W -0.29223(6) 0.04796(6) 0.34761(4) 0.0237(2) Uani 1 1 d . .
W15 W -0.19248(6) -0.58106(6) 0.34967(4) 0.0270(2) Uani 1 1 d . .
W16 W -0.09330(6) -0.54554(6) 0.21932(4) 0.0247(2) Uani 1 1 d . .
W17 W -0.32970(6) -0.63517(6) 0.22523(4) 0.0236(2) Uani 1 1 d . .
W18 W -0.43219(6) -0.00604(6) 0.22473(4) 0.0240(2) Uani 1 1 d . .
Ag1 Ag 0.0000 0.0000 0.0000 0.0424(12) Uani 0.50 2 d SPU 1
Ag1' Ag 0.0376(6) -0.0332(6) 0.0086(4) 0.0424(12) Uani 0.25 1 d PU 2
Ag2 Ag 1.0000 0.5000 -0.5000 0.116(2) Uani 1 2 d SU .
Ag3 Ag 1.2603(2) 0.8873(2) 0.23502(10) 0.0719(9) Uani 1 1 d . .
Ag4 Ag 0.92956(13) 0.59066(15) -0.07171(10) 0.0450(5) Uani 1 1 d . .
Ag5 Ag 0.51726(11) 0.37814(12) -0.00230(7) 0.0283(4) Uani 1 1 d . .
P1 P -0.2762(3) -0.1454(3) 0.2644(2) 0.0104(10) Uani 1 1 d . .
P2 P -0.2360(3) -0.4001(3) 0.2644(2) 0.0111(10) Uani 1 1 d . .
O1 O -0.3239(8) -0.4021(8) 0.2996(5) 0.012(3) Uani 1 1 d U .
O2 O -0.2521(9) -0.3766(9) 0.2004(6) 0.016(3) Uani 1 1 d U .
O3 O -0.1460(9) -0.3345(9) 0.2933(6) 0.017(3) Uani 1 1 d U .
O4 O -0.2202(9) -0.5018(9) 0.2648(5) 0.014(3) Uani 1 1 d U .
O5 O -0.2820(8) -0.1785(8) 0.1992(5) 0.010(2) Uani 1 1 d U .
O6 O -0.1781(9) -0.1377(9) 0.2928(5) 0.014(3) Uani 1 1 d U .
O7 O -0.3557(9) -0.2059(9) 0.2980(6) 0.016(3) Uani 1 1 d U .
O8 O -0.2903(9) -0.0426(10) 0.2644(6) 0.019(3) Uani 1 1 d U .
O9 O -0.1156(11) -0.0761(11) 0.0690(7) 0.029(3) Uani 1 1 d U .
O10 O -0.2082(10) -0.6378(10) 0.1989(6) 0.022(3) Uani 1 1 d U .
O11 O -0.1857(9) 0.0018(10) 0.3748(6) 0.020(3) Uani 1 1 d U .
O12 O -0.2171(10) -0.3611(10) 0.4084(6) 0.027(3) Uani 1 1 d U .
O13 O -0.1364(10) 0.1854(11) 0.1879(7) 0.029(3) Uani 1 1 d U .
O14 O -0.1692(11) -0.6513(12) 0.4030(7) 0.034(4) Uani 1 1 d U .
O15 O -0.2528(9) -0.1663(9) 0.4082(5) 0.014(3) Uani 1 1 d U .
O16 O -0.0788(11) -0.0583(11) 0.4589(7) 0.030(3) Uani 1 1 d U .
O17 O -0.0103(11) -0.5940(11) 0.1889(7) 0.030(4) Uani 1 1 d U .
O18 O -0.3993(11) -0.7393(11) 0.2011(7) 0.033(4) Uani 1 1 d U .
O19 O -0.3030(9) -0.1470(9) 0.0909(6) 0.018(3) Uani 1 1 d U .
O20 O -0.5260(10) 0.0370(11) 0.1999(7) 0.028(3) Uani 1 1 d U .
O21 O -0.0794(9) -0.1032(9) 0.1872(5) 0.015(3) Uani 1 1 d U .
O22 O -0.4541(9) -0.4924(10) 0.0791(6) 0.022(3) Uani 1 1 d U .
O23 O 0.0850(9) 0.0049(10) 0.2480(6) 0.021(3) Uani 1 1 d U .
O24 O -0.4850(9) -0.2554(9) 0.1948(6) 0.018(3) Uani 1 1 d U .
O25 O -0.3458(9) -0.5557(10) 0.1628(6) 0.020(3) Uani 1 1 d U .
O26 O -0.3734(10) -0.4647(10) 0.4669(6) 0.022(3) Uani 1 1 d U .
O27 O -0.0909(9) 0.0359(9) 0.2515(5) 0.015(3) Uani 1 1 d U .
O28 O -0.4987(10) -0.2173(10) 0.0770(6) 0.024(3) Uani 1 1 d U .
O29 O 0.0209(9) -0.3143(10) 0.3427(6) 0.020(3) Uani 1 1 d U .
O30 O -0.1756(10) -0.2446(10) 0.1187(6) 0.023(3) Uani 1 1 d U .
O31 O -0.3828(10) -0.3180(10) 0.1241(6) 0.023(3) Uani 1 1 d U .
O32 O -0.0875(10) -0.2074(10) 0.3892(6) 0.024(3) Uani 1 1 d U .
O33 O -0.5099(10) -0.3700(10) 0.2859(6) 0.025(3) Uani 1 1 d U .
O34 O -0.4155(10) -0.1837(10) 0.4661(6) 0.022(3) Uani 1 1 d U .
O35 O 0.1282(10) -0.2745(10) 0.2470(6) 0.023(3) Uani 1 1 d U .
O36 O -0.4540(9) -0.4534(9) 0.1983(6) 0.016(3) Uani 1 1 d U .
O37 O -0.0251(9) -0.0391(9) 0.3451(6) 0.016(3) Uani 1 1 d U .
O38 O -0.4193(9) -0.5840(9) 0.2638(6) 0.018(3) Uani 1 1 d U .
O39 O -0.4948(9) -0.1139(9) 0.2633(6) 0.018(3) Uani 1 1 d U .
O40 O -0.1232(10) -0.4730(10) 0.1568(6) 0.024(3) Uani 1 1 d U .
O41 O -0.6423(10) -0.2653(11) 0.2654(7) 0.029(3) Uani 1 1 d U .
O42 O -0.3663(9) -0.0630(9) 0.3785(6) 0.016(3) Uani 1 1 d U .
O43 O -0.0491(9) -0.3005(10) 0.1848(6) 0.022(3) Uani 1 1 d U .
O44 O -0.4009(10) 0.0580(10) 0.2990(6) 0.025(3) Uani 1 1 d U .
O45 O -0.5051(9) -0.2232(10) 0.3550(6) 0.020(3) Uani 1 1 d U .
O46 O -0.0735(12) -0.3568(12) 0.0660(7) 0.036(4) Uani 1 1 d U .
O47 O -0.0328(10) -0.3340(10) 0.4570(6) 0.023(3) Uani 1 1 d U .
O48 O -0.2923(10) -0.5357(10) 0.3796(6) 0.023(3) Uani 1 1 d U .
O49 O -0.5946(10) -0.5574(10) 0.2670(6) 0.025(3) Uani 1 1 d U .
O50 O -0.0981(10) -0.5960(10) 0.2966(6) 0.024(3) Uani 1 1 d U .
O51 O -0.2955(11) 0.1270(11) 0.4012(7) 0.029(3) Uani 1 1 d U .
O52 O -0.0179(9) -0.4307(9) 0.2521(6) 0.017(3) Uani 1 1 d U .
O53 O 0.0012(10) -0.1793(10) 0.2733(6) 0.027(3) Uani 1 1 d U .
O54 O -0.2855(9) -0.6657(9) 0.2999(6) 0.019(3) Uani 1 1 d U .
O55 O -0.2131(9) 0.1233(9) 0.2949(6) 0.016(3) Uani 1 1 d U .
O56 O -0.1088(10) -0.4651(10) 0.3737(6) 0.023(3) Uani 1 1 d U .
O57 O -0.1972(9) -0.0027(9) 0.1572(6) 0.017(3) Uani 1 1 d U .
O58 O -0.3251(10) 0.0861(10) 0.1970(6) 0.022(3) Uani 1 1 d U .
O59 O -0.2625(9) -0.4216(9) 0.0911(5) 0.014(3) Uani 1 1 d U .
O60 O -0.4192(9) -0.0871(9) 0.1615(6) 0.017(3) Uani 1 1 d U .
O61 O -0.3838(9) -0.3226(10) 0.3958(6) 0.020(3) Uani 1 1 d U .
O62 O -0.4618(9) -0.4962(9) 0.3575(6) 0.017(3) Uani 1 1 d U .
C1 C 0.899(4) 0.496(4) -0.383(2) 0.120(17) Uani 1 1 d U .
H1A H 0.9503 0.4966 -0.3568 0.144 Uiso 1 1 calc R .
C2 C 0.818(2) 0.529(3) -0.4523(12) 0.063(10) Uani 1 1 d . .
H2A H 0.7985 0.5435 -0.4895 0.075 Uiso 1 1 calc R .
C3 C 0.769(4) 0.448(3) -0.3136(17) 0.114(16) Uani 1 1 d DU .
H3A H 0.7004 0.4410 -0.3139 0.136 Uiso 1 1 calc R .
H3B H 0.7801 0.3864 -0.3097 0.136 Uiso 1 1 calc R .
C4 C 0.815(3) 0.506(3) -0.2631(15) 0.074(10) Uani 1 1 d DU .
H4A H 0.8784 0.4969 -0.2580 0.088 Uiso 1 1 calc R .
H4B H 0.8216 0.5697 -0.2746 0.088 Uiso 1 1 calc R .
C5 C 0.7791(19) 0.4996(19) -0.2101(11) 0.040(6) Uani 1 1 d U .
H5A H 0.7110 0.4924 -0.2157 0.048 Uiso 1 1 calc R .
H5B H 0.8048 0.5588 -0.1902 0.048 Uiso 1 1 calc R .
C6 C 0.7942(14) 0.4251(17) -0.1688(9) 0.029(5) Uani 1 1 d . .
H6A H 0.7687 0.3646 -0.1871 0.035 Uiso 1 1 calc R .
H6B H 0.8619 0.4325 -0.1603 0.035 Uiso 1 1 calc R .
C7 C 0.7181(16) 0.4934(17) -0.0359(10) 0.031(5) Uani 1 1 d U .
H7A H 0.7212 0.5323 -0.0036 0.038 Uiso 1 1 calc R .
C8 C 0.6644(15) 0.3867(16) -0.0992(9) 0.029(5) Uani 1 1 d . .
H8A H 0.6246 0.3362 -0.1191 0.034 Uiso 1 1 calc R .
C9 C 0.363(2) 0.220(2) 0.0466(10) 0.048(8) Uani 1 1 d . .
H9A H 0.3443 0.1975 0.0090 0.058 Uiso 1 1 calc R .
C10 C 0.4282(13) 0.3068(14) 0.1131(9) 0.022(5) Uani 1 1 d . .
H10A H 0.4665 0.3571 0.1341 0.026 Uiso 1 1 calc R .
C11 C 0.3672(15) 0.2083(16) 0.1987(9) 0.027(5) Uani 1 1 d U .
H11A H 0.3971 0.2625 0.2227 0.032 Uiso 1 1 calc R .
H11B H 0.3997 0.1602 0.2080 0.032 Uiso 1 1 calc R .
C12 C 0.2625(14) 0.1752(16) 0.2128(9) 0.025(5) Uani 1 1 d . .
H12A H 0.2301 0.1280 0.1844 0.030 Uiso 1 1 calc R .
H12B H 0.2584 0.1476 0.2509 0.030 Uiso 1 1 calc R .
C13 C 0.2144(15) 0.2529(16) 0.2122(9) 0.027(5) Uani 1 1 d . .
H13A H 0.2273 0.2851 0.2496 0.032 Uiso 1 1 calc R .
H13B H 0.2417 0.2963 0.1828 0.032 Uiso 1 1 calc R .
C14 C 0.1095(14) 0.2237(15) 0.2001(9) 0.025(5) Uani 1 1 d . .
H14A H 0.0827 0.1734 0.2255 0.030 Uiso 1 1 calc R .
H14B H 0.0820 0.2751 0.2089 0.030 Uiso 1 1 calc R .
C15 C 0.0806(18) 0.201(2) 0.0497(11) 0.045(7) Uani 1 1 d . .
H15A H 0.0852 0.2233 0.0120 0.054 Uiso 1 1 calc R .
C16 C 0.049(2) 0.114(2) 0.1182(12) 0.055(8) Uani 1 1 d . .
H16A H 0.0261 0.0620 0.1404 0.066 Uiso 1 1 calc R .
C17 C 1.1448(19) 0.870(3) 0.1172(10) 0.071(11) Uani 1 1 d D .
H17A H 1.0890 0.8389 0.1338 0.085 Uiso 1 1 calc R .
C18 C 1.293(2) 0.934(2) 0.1067(12) 0.048(7) Uani 1 1 d U .
H18A H 1.3590 0.9547 0.1121 0.057 Uiso 1 1 calc R .
C19 C 1.287(3) 0.982(3) 0.0033(15) 0.066(10) Uani 1 1 d . .
H19A H 1.2503 1.0238 -0.0113 0.079 Uiso 1 1 calc R .
H19B H 1.3510 1.0185 0.0135 0.079 Uiso 1 1 calc R .
C20 C 1.292(3) 0.922(3) -0.0408(14) 0.082(13) Uani 1 1 d . .
H20A H 1.3115 0.9577 -0.0751 0.099 Uiso 1 1 calc R .
H20B H 1.2292 0.8828 -0.0496 0.099 Uiso 1 1 calc R .
C21 C 1.3607(17) 0.859(2) -0.0297(12) 0.047(7) Uani 1 1 d . .
H21A H 1.3672 0.8486 0.0117 0.056 Uiso 1 1 calc R .
H21B H 1.4230 0.8890 -0.0430 0.056 Uiso 1 1 calc R .
C22 C 1.3198(16) 0.7654(18) -0.0635(11) 0.036(6) Uani 1 1 d . .
H22A H 1.3164 0.7772 -0.1048 0.043 Uiso 1 1 calc R .
H22B H 1.3633 0.7260 -0.0569 0.043 Uiso 1 1 calc R .
C23 C 1.1455(17) 0.689(2) -0.0785(11) 0.042(7) Uani 1 1 d . .
H23A H 1.1393 0.6956 -0.1186 0.050 Uiso 1 1 calc R .
C24 C 1.1211(16) 0.653(2) 0.0084(13) 0.055(9) Uani 1 1 d . .
H24A H 1.0913 0.6245 0.0407 0.066 Uiso 1 1 calc R .
C25 C 1.3533(17) 0.9292(17) 0.3615(11) 0.035(6) Uani 1 1 d . .
H25A H 1.4155 0.9360 0.3506 0.042 Uiso 1 1 calc R .
C26 C 1.206(2) 0.901(2) 0.3582(13) 0.048(7) Uani 1 1 d U .
H26A H 1.1432 0.8803 0.3441 0.057 Uiso 1 1 calc R .
C27 C 1.378(3) 0.951(4) 0.4718(19) 0.13(2) Uani 1 1 d . .
H27A H 1.3491 0.9893 0.4959 0.155 Uiso 1 1 calc R .
H27B H 1.3717 0.8923 0.4912 0.155 Uiso 1 1 calc R .
C28 C 1.4763(17) 0.994(2) 0.4705(12) 0.048(7) Uani 1 1 d . .
H28A H 1.4841 1.0543 0.4530 0.057 Uiso 1 1 calc R .
H28B H 1.5065 0.9570 0.4465 0.057 Uiso 1 1 calc R .
C31 C 0.353(3) 0.329(3) 0.407(2) 0.100(8) Uani 1 1 d DU .
H31A H 0.3513 0.3494 0.4469 0.119 Uiso 1 1 calc R .
H31B H 0.3551 0.3821 0.3820 0.119 Uiso 1 1 calc R .
C32 C 0.272(3) 0.259(3) 0.3915(19) 0.101(8) Uani 1 1 d DU .
H32A H 0.2218 0.2896 0.3838 0.121 Uiso 1 1 calc R .
H32B H 0.2849 0.2344 0.3542 0.121 Uiso 1 1 calc R .
C33 C 0.231(3) 0.180(3) 0.4233(17) 0.100(8) Uani 1 1 d DU .
H33A H 0.2069 0.2001 0.4585 0.120 Uiso 1 1 calc R .
H33B H 0.2800 0.1485 0.4348 0.120 Uiso 1 1 calc R .
C34 C 0.157(2) 0.119(2) 0.3911(16) 0.069(9) Uani 1 1 d DU .
H34A H 0.1420 0.0590 0.4087 0.083 Uiso 1 1 calc R .
H34B H 0.1747 0.1124 0.3514 0.083 Uiso 1 1 calc R .
C35 C -0.0144(18) 0.2379(18) 0.3572(12) 0.042(6) Uani 1 1 d . .
H35A H -0.0420 0.2729 0.3315 0.050 Uiso 1 1 calc R .
C36 C 0.007(2) 0.160(2) 0.4306(15) 0.059(6) Uani 1 1 d U .
H36A H 0.0007 0.1276 0.4653 0.071 Uiso 1 1 calc R .
N1 N 0.8947(13) 0.5041(14) -0.4436(8) 0.032(3) Uani 1 1 d U .
N2 N 0.806(2) 0.488(2) -0.3725(15) 0.080(9) Uani 1 1 d U .
N3 N 0.766(2) 0.532(2) -0.4085(13) 0.066(7) Uani 1 1 d U .
N4 N 0.6452(12) 0.4228(15) -0.0512(8) 0.033(5) Uani 1 1 d . .
N5 N 0.7894(13) 0.5007(13) -0.0755(7) 0.029(4) Uani 1 1 d . .
N6 N 0.7477(11) 0.4313(11) -0.1155(7) 0.019(3) Uani 1 1 d U .
N7 N 0.4172(14) 0.3007(14) 0.0573(9) 0.033(5) Uani 1 1 d . .
N8 N 0.3347(18) 0.1706(18) 0.0956(10) 0.060(8) Uani 1 1 d . .
N9 N 0.3774(12) 0.2317(13) 0.1363(8) 0.028(4) Uani 1 1 d . .
N10 N 0.0846(12) 0.1943(12) 0.1411(8) 0.025(4) Uani 1 1 d . .
N11 N 0.104(2) 0.2551(16) 0.0951(9) 0.052(7) Uani 1 1 d . .
N12 N 0.0482(15) 0.109(2) 0.0609(9) 0.059(9) Uani 1 1 d . .
N13 N 1.1534(19) 0.899(2) 0.0607(10) 0.066(8) Uani 1 1 d D .
N14 N 1.244(2) 0.9403(17) 0.0582(10) 0.053(6) Uani 1 1 d . .
N15 N 1.2372(18) 0.8968(18) 0.1457(10) 0.060(7) Uani 1 1 d D .
N16 N 1.2248(12) 0.7160(15) -0.0461(8) 0.033(5) Uani 1 1 d . .
N17 N 1.2110(15) 0.697(2) 0.0094(10) 0.056(7) Uani 1 1 d . .
N18 N 1.0761(13) 0.6525(13) -0.0445(8) 0.029(4) Uani 1 1 d U .
N19 N 1.2750(16) 0.9138(15) 0.3266(9) 0.040(5) Uani 1 1 d . .
N20 N 1.2326(17) 0.921(2) 0.4171(11) 0.061(7) Uani 1 1 d . .
N21 N 1.3234(17) 0.9330(17) 0.4178(11) 0.050(6) Uani 1 1 d U .
N23 N 0.4539(15) 0.2422(14) 0.3505(8) 0.076(10) Uani 1 1 d GD .
N24 N 0.4389(13) 0.2943(12) 0.3998(8) 0.053(7) Uani 1 1 d G .
C29 C 0.5183(16) 0.3030(14) 0.4401(8) 0.076(12) Uani 1 1 d G .
H29A H 0.5268 0.3338 0.4760 0.091 Uiso 1 1 calc R .
N22 N 0.5823(15) 0.2562(18) 0.4158(11) 0.075(8) Uani 1 1 d GU .
C30 C 0.5425(16) 0.2187(18) 0.3604(11) 0.111(15) Uani 1 1 d GDU .
H30A H 0.5697 0.1847 0.3351 0.133 Uiso 1 1 calc R .
N25 N 0.075(2) 0.1641(15) 0.3926(12) 0.061(8) Uani 1 1 d . .
N26 N 0.0588(19) 0.213(2) 0.3462(10) 0.063(8) Uani 1 1 d . .
N27 N -0.0512(19) 0.2109(19) 0.4087(12) 0.061(5) Uani 1 1 d U .
O1W O 0.8604(15) 0.1856(15) 0.4959(9) 0.059(5) Uani 1 1 d U .
O2W O 0.5887(17) 0.3851(18) 0.5628(11) 0.073(7) Uani 1 1 d U .

loop_
_atom_site_aniso_label
_atom_site_aniso_U_11
_atom_site_aniso_U_22
_atom_site_aniso_U_33
_atom_site_aniso_U_23
_atom_site_aniso_U_13
_atom_site_aniso_U_12
W1 0.0148(4) 0.0201(4) 0.0132(4) 0.0078(3) -0.0035(3) -0.0006(3)
W2 0.0154(4) 0.0149(4) 0.0178(4) 0.0034(3) -0.0057(3) 0.0009(3)
W3 0.0143(4) 0.0160(4) 0.0141(4) 0.0056(3) -0.0086(3) 0.0006(3)
W4 0.0167(4) 0.0231(5) 0.0148(4) 0.0055(3) -0.0007(3) 0.0025(3)
W5 0.0098(4) 0.0151(4) 0.0194(4) 0.0073(3) -0.0059(3) -0.0016(3)
W6 0.0159(4) 0.0222(5) 0.0181(4) 0.0120(3) -0.0023(3) 0.0009(3)
W7 0.0158(4) 0.0235(5) 0.0197(5) 0.0048(3) 0.0006(3) 0.0044(3)
W8 0.0094(4) 0.0191(4) 0.0206(4) 0.0041(3) -0.0034(3) 0.0029(3)
W9 0.0078(4) 0.0170(4) 0.0280(5) 0.0078(3) -0.0033(3) 0.0009(3)
W10 0.0082(4) 0.0174(4) 0.0231(5) 0.0067(3) -0.0025(3) 0.0003(3)
W11 0.0140(4) 0.0232(5) 0.0226(5) 0.0114(3) -0.0085(3) 0.0020(3)
W12 0.0169(4) 0.0221(5) 0.0140(4) 0.0041(3) -0.0087(3) -0.0010(3)
W13 0.0204(4) 0.0156(4) 0.0277(5) 0.0091(3) -0.0038(3) 0.0031(3)
W14 0.0276(5) 0.0193(5) 0.0231(5) 0.0020(3) -0.0049(4) 0.0049(4)
W15 0.0255(5) 0.0218(5) 0.0343(5) 0.0131(4) -0.0065(4) 0.0082(4)
W16 0.0143(4) 0.0184(5) 0.0419(6) 0.0061(4) 0.0003(4) 0.0050(3)
W17 0.0159(4) 0.0146(4) 0.0396(6) 0.0064(4) -0.0035(4) 0.0031(3)
W18 0.0211(4) 0.0184(5) 0.0329(5) 0.0030(3) -0.0107(4) 0.0082(3)
Ag1 0.0421(17) 0.0426(17) 0.0363(15) 0.0007(12) 0.0087(13) -0.0030(11)
Ag1' 0.0421(17) 0.0426(17) 0.0363(15) 0.0007(12) 0.0087(13) -0.0030(11)
Ag2 0.153(4) 0.177(5) 0.083(3) 0.108(3) 0.096(3) 0.145(4)
Ag3 0.0833(18) 0.0762(19) 0.0337(13) -0.0014(11) -0.0205(12) -0.0190(15)
Ag4 0.0274(9) 0.0421(12) 0.0560(13) 0.0023(9) -0.0043(9) -0.0088(8)
Ag5 0.0249(9) 0.0333(10) 0.0232(9) 0.0049(7) 0.0013(7) -0.0001(7)
P1 0.008(2) 0.010(2) 0.011(2) 0.0070(18) -0.0031(18) -0.0004(18)
P2 0.008(2) 0.009(2) 0.015(2) 0.0054(18) -0.0022(18) 0.0013(18)
O1 0.011(3) 0.011(3) 0.012(3) 0.0016(19) -0.0002(19) 0.0029(19)
O2 0.015(3) 0.017(3) 0.016(3) 0.0014(19) -0.0008(19) 0.0037(19)
O3 0.017(3) 0.017(3) 0.017(3) 0.0018(19) 0.0008(19) 0.004(2)
O4 0.013(3) 0.014(3) 0.014(3) 0.0005(19) -0.0004(19) 0.0027(19)
O5 0.010(3) 0.009(3) 0.010(3) 0.0002(19) 0.0007(19) 0.0024(19)
O6 0.014(3) 0.014(3) 0.014(3) 0.0011(19) -0.0001(19) 0.0043(19)
O7 0.015(3) 0.016(3) 0.017(3) 0.0032(19) -0.0004(19) 0.004(2)
O8 0.019(3) 0.019(3) 0.019(3) 0.0007(19) -0.0003(19) 0.004(2)
O9 0.030(4) 0.029(4) 0.029(4) 0.003(2) 0.000(2) 0.007(2)
O10 0.022(3) 0.021(3) 0.023(3) -0.0008(19) 0.002(2) 0.006(2)
O11 0.019(3) 0.020(3) 0.020(3) 0.0005(19) 0.0012(19) 0.005(2)
O12 0.027(4) 0.026(4) 0.027(4) 0.001(2) 0.003(2) 0.006(2)
O13 0.029(4) 0.028(4) 0.029(4) 0.002(2) 0.002(2) 0.007(2)
O14 0.034(4) 0.034(4) 0.034(4) 0.003(2) 0.001(2) 0.008(2)
O15 0.014(3) 0.014(3) 0.013(3) 0.0017(19) 0.0005(19) 0.0024(19)
O16 0.030(4) 0.030(4) 0.030(4) 0.001(2) 0.000(2) 0.007(2)
O17 0.030(4) 0.030(4) 0.031(4) 0.000(2) 0.002(2) 0.008(2)
O18 0.032(4) 0.032(4) 0.033(4) 0.002(2) 0.002(2) 0.008(2)
O19 0.018(3) 0.017(3) 0.018(3) 0.0025(19) 0.0003(19) 0.004(2)
O20 0.027(4) 0.028(4) 0.030(4) 0.001(2) 0.001(2) 0.008(2)
O21 0.015(3) 0.015(3) 0.014(3) -0.0003(19) 0.0005(19) 0.0029(19)
O22 0.022(3) 0.021(3) 0.022(3) 0.0007(19) 0.0000(19) 0.005(2)
O23 0.020(3) 0.021(3) 0.021(3) 0.0017(19) -0.0003(19) 0.004(2)
O24 0.017(3) 0.017(3) 0.020(3) 0.0014(19) 0.0007(19) 0.005(2)
O25 0.020(3) 0.020(3) 0.021(3) 0.0002(19) 0.0003(19) 0.006(2)
O26 0.022(3) 0.022(3) 0.022(3) 0.0017(19) 0.0000(19) 0.005(2)
O27 0.014(3) 0.015(3) 0.014(3) 0.0019(19) -0.0003(19) 0.0031(19)
O28 0.024(4) 0.023(4) 0.024(4) 0.0007(19) 0.000(2) 0.007(2)
O29 0.019(3) 0.020(3) 0.020(3) 0.0032(19) 0.0000(19) 0.004(2)
O30 0.022(3) 0.023(3) 0.022(3) -0.0005(19) 0.000(2) 0.006(2)
O31 0.023(3) 0.023(4) 0.023(4) 0.0002(19) 0.001(2) 0.005(2)
O32 0.024(4) 0.025(4) 0.024(4) 0.000(2) 0.001(2) 0.006(2)
O33 0.024(4) 0.025(4) 0.026(4) 0.001(2) 0.001(2) 0.006(2)
O34 0.022(3) 0.023(3) 0.022(3) -0.0002(19) 0.0003(19) 0.006(2)
O35 0.023(4) 0.023(4) 0.024(4) -0.0001(19) 0.000(2) 0.006(2)
O36 0.015(3) 0.016(3) 0.017(3) 0.0023(19) -0.0014(19) 0.0037(19)
O37 0.016(3) 0.017(3) 0.015(3) 0.0017(19) -0.0011(19) 0.0033(19)
O38 0.018(3) 0.018(3) 0.018(3) 0.0019(19) 0.0016(19) 0.004(2)
O39 0.019(3) 0.018(3) 0.018(3) 0.0015(19) -0.0007(19) 0.005(2)
O40 0.024(4) 0.024(4) 0.025(4) 0.0000(19) 0.001(2) 0.007(2)
O41 0.028(4) 0.029(4) 0.030(4) 0.001(2) 0.001(2) 0.007(2)
O42 0.016(3) 0.016(3) 0.017(3) 0.0016(19) 0.0010(19) 0.0037(19)
O43 0.021(3) 0.023(3) 0.022(3) 0.0023(19) 0.001(2) 0.005(2)
O44 0.025(4) 0.025(4) 0.025(4) 0.001(2) 0.000(2) 0.007(2)
O45 0.020(3) 0.020(3) 0.020(3) 0.0006(19) 0.0020(19) 0.005(2)
O46 0.036(4) 0.036(4) 0.036(4) 0.001(2) 0.002(2) 0.009(2)
O47 0.023(3) 0.023(3) 0.023(3) 0.0022(19) -0.001(2) 0.006(2)
O48 0.023(3) 0.022(3) 0.022(3) 0.0020(19) 0.001(2) 0.004(2)
O49 0.024(4) 0.024(4) 0.026(4) 0.002(2) 0.001(2) 0.005(2)
O50 0.023(4) 0.025(4) 0.024(4) 0.001(2) 0.000(2) 0.006(2)
O51 0.029(4) 0.029(4) 0.029(4) 0.001(2) 0.000(2) 0.008(2)
O52 0.017(3) 0.017(3) 0.018(3) 0.0006(19) -0.0006(19) 0.005(2)
O53 0.026(4) 0.028(4) 0.026(4) 0.000(2) 0.001(2) 0.006(2)
O54 0.018(3) 0.019(3) 0.019(3) 0.0018(19) 0.0004(19) 0.004(2)
O55 0.016(3) 0.016(3) 0.015(3) 0.0005(19) -0.0004(19) 0.0018(19)
O56 0.022(3) 0.023(4) 0.023(3) 0.0016(19) 0.000(2) 0.006(2)
O57 0.016(3) 0.017(3) 0.016(3) 0.0023(19) -0.0011(19) 0.0033(19)
O58 0.021(3) 0.022(3) 0.022(3) 0.0026(19) 0.0001(19) 0.005(2)
O59 0.014(3) 0.014(3) 0.013(3) 0.0001(19) 0.0006(19) 0.0032(19)
O60 0.017(3) 0.017(3) 0.016(3) 0.0000(19) -0.0004(19) 0.0040(19)
O61 0.020(3) 0.021(3) 0.020(3) 0.0006(19) 0.0008(19) 0.005(2)
O62 0.017(3) 0.016(3) 0.017(3) 0.0015(19) 0.0011(19) 0.0038(19)
C1 0.120(17) 0.120(17) 0.120(17) 0.003(2) 0.006(2) 0.029(5)
C2 0.055(17) 0.13(3) 0.029(15) 0.040(17) 0.012(13) 0.062(19)
C3 0.114(16) 0.114(16) 0.114(16) 0.0025(15) 0.0062(17) 0.028(4)
C4 0.073(10) 0.074(10) 0.074(10) 0.002(2) 0.004(2) 0.018(3)
C5 0.040(6) 0.040(6) 0.040(6) 0.002(2) 0.001(2) 0.011(2)
C6 0.018(10) 0.042(14) 0.019(11) -0.012(9) -0.002(8) -0.007(9)
C7 0.032(5) 0.031(5) 0.031(5) 0.000(2) 0.002(2) 0.007(2)
C8 0.021(10) 0.033(13) 0.023(12) -0.007(9) -0.013(9) -0.007(9)
C9 0.059(17) 0.06(2) 0.013(12) 0.002(11) -0.004(11) -0.006(15)
C10 0.015(9) 0.014(11) 0.032(13) 0.004(8) -0.011(8) -0.004(8)
C11 0.026(5) 0.027(5) 0.027(5) 0.002(2) 0.001(2) 0.007(2)
C12 0.019(10) 0.035(13) 0.017(11) 0.010(9) 0.004(8) -0.002(9)
C13 0.026(11) 0.038(14) 0.022(12) -0.004(9) -0.003(9) 0.021(10)
C14 0.020(10) 0.026(12) 0.026(12) -0.002(9) 0.013(9) -0.003(9)
C15 0.042(14) 0.07(2) 0.021(14) 0.016(13) -0.016(11) 0.018(14)
C16 0.054(17) 0.05(2) 0.045(18) 0.009(14) 0.010(14) -0.014(15)
C17 0.06(2) 0.11(3) 0.033(18) -0.007(17) 0.006(15) 0.01(2)
C18 0.048(7) 0.048(7) 0.047(7) 0.002(2) 0.003(2) 0.011(3)
C19 0.07(2) 0.08(3) 0.06(2) 0.040(19) 0.010(18) 0.040(19)
C20 0.13(3) 0.07(3) 0.036(19) 0.029(17) 0.00(2) 0.00(2)
C21 0.024(12) 0.07(2) 0.040(16) 0.017(14) 0.000(11) 0.008(13)
C22 0.032(12) 0.036(15) 0.039(15) 0.005(11) 0.001(11) 0.007(11)
C23 0.034(13) 0.057(18) 0.024(13) 0.007(11) -0.002(10) -0.009(12)
C24 0.013(11) 0.09(3) 0.057(19) 0.018(16) 0.000(11) 0.007(13)
C25 0.033(12) 0.039(15) 0.043(15) -0.005(11) -0.010(11) 0.029(11)
C26 0.048(7) 0.048(7) 0.048(7) 0.001(2) 0.002(2) 0.013(3)
C27 0.09(3) 0.18(6) 0.07(3) 0.02(3) 0.01(2) -0.06(3)
C28 0.024(12) 0.07(2) 0.050(18) -0.005(14) -0.013(11) 0.020(13)
C31 0.100(8) 0.100(8) 0.099(8) 0.002(2) 0.006(2) 0.025(3)
C32 0.101(8) 0.101(8) 0.101(8) 0.0024(14) 0.0053(15) 0.025(2)
C33 0.100(8) 0.100(8) 0.101(8) 0.002(2) 0.005(2) 0.025(3)
C34 0.069(9) 0.069(9) 0.070(9) 0.002(2) 0.003(2) 0.017(3)
C35 0.039(14) 0.031(15) 0.051(17) 0.000(12) -0.008(12) 0.003(11)
C36 0.059(6) 0.059(6) 0.059(6) 0.001(2) 0.003(2) 0.013(3)
N1 0.031(3) 0.034(4) 0.031(3) 0.001(2) 0.006(2) 0.010(2)
N2 0.079(9) 0.081(9) 0.079(9) 0.003(2) 0.004(2) 0.020(3)
N3 0.065(7) 0.066(8) 0.066(8) 0.002(2) 0.003(2) 0.017(3)
N4 0.017(9) 0.049(13) 0.027(11) 0.013(9) 0.004(8) -0.005(9)
N5 0.035(10) 0.029(11) 0.013(9) -0.003(7) 0.006(7) -0.011(8)
N6 0.018(4) 0.019(4) 0.019(4) 0.000(2) 0.000(2) 0.006(2)
N7 0.035(11) 0.027(11) 0.036(12) -0.001(8) -0.001(9) 0.006(9)
N8 0.067(16) 0.055(16) 0.034(13) -0.006(11) 0.014(11) -0.032(13)
N9 0.024(9) 0.021(10) 0.038(11) 0.010(8) 0.005(8) 0.005(8)
N10 0.020(9) 0.022(10) 0.030(11) 0.002(7) -0.012(7) 0.004(7)
N11 0.11(2) 0.046(15) 0.012(11) 0.017(9) 0.009(11) 0.032(14)
N12 0.032(11) 0.10(2) 0.017(11) 0.001(11) 0.003(9) -0.037(13)
N13 0.056(16) 0.10(2) 0.048(16) 0.018(15) -0.015(13) 0.042(16)
N14 0.078(18) 0.041(14) 0.047(15) 0.026(11) 0.012(13) 0.028(13)
N15 0.09(2) 0.053(17) 0.025(12) 0.005(10) -0.003(12) 0.004(14)
N16 0.011(8) 0.057(14) 0.030(11) 0.021(9) 0.005(7) 0.002(8)
N17 0.026(11) 0.09(2) 0.049(15) 0.017(13) 0.000(10) 0.015(12)
N18 0.028(4) 0.029(5) 0.028(5) 0.002(2) 0.000(2) 0.007(2)
N19 0.052(13) 0.035(13) 0.034(12) -0.012(9) -0.015(10) 0.015(10)
N20 0.041(13) 0.11(2) 0.040(15) -0.008(14) -0.005(11) 0.030(14)
N21 0.050(6) 0.051(6) 0.050(6) 0.001(2) 0.002(2) 0.012(2)
N23 0.14(3) 0.08(2) 0.051(16) 0.044(14) 0.065(17) 0.083(19)
N24 0.047(13) 0.042(14) 0.071(17) 0.037(13) 0.014(12) 0.009(11)
C29 0.09(3) 0.06(2) 0.06(2) 0.041(18) 0.01(2) -0.01(2)
N22 0.075(8) 0.074(8) 0.074(8) 0.002(2) 0.004(2) 0.018(3)
C30 0.111(15) 0.110(15) 0.111(15) 0.0025(15) 0.0060(17) 0.027(4)
N25 0.084(19) 0.022(13) 0.079(19) -0.021(11) -0.053(15) 0.028(12)
N26 0.066(17) 0.12(2) 0.021(12) 0.020(13) -0.008(11) 0.054(17)
N27 0.061(6) 0.061(6) 0.062(6) 0.001(2) 0.003(2) 0.015(2)
O1W 0.058(6) 0.061(6) 0.058(6) 0.003(2) 0.002(2) 0.013(2)
O2W 0.072(7) 0.073(7) 0.073(7) 0.002(2) 0.004(2) 0.017(3)

loop_
_atom_type_symbol
_atom_type_description
_atom_type_scat_dispersion_real
_atom_type_scat_dispersion_imag
_atom_type_scat_source
C C 0.0033 0.0016 'International Tables Vol C Tables 4.2.6.8 and 6.1.1.4'
H H 0.0000 0.0000 'International Tables Vol C Tables 4.2.6.8 and 6.1.1.4'
N N 0.0061 0.0033 'International Tables Vol C Tables 4.2.6.8 and 6.1.1.4'
O O 0.0106 0.0060 'International Tables Vol C Tables 4.2.6.8 and 6.1.1.4'
P P 0.1023 0.0942 'International Tables Vol C Tables 4.2.6.8 and 6.1.1.4'
W W -0.8490 6.8722 'International Tables Vol C Tables 4.2.6.8 and 6.1.1.4'
Ag Ag -0.8971 1.1015 'International Tables Vol C Tables 4.2.6.8 and 6.1.1.4'

loop_
_geom_angle_atom_site_label_1
_geom_angle_atom_site_label_2
_geom_angle_atom_site_label_3
_geom_angle
_geom_angle_site_symmetry_1
_geom_angle_site_symmetry_3
O9 W1 O30 99.1(7) . .
O9 W1 O21 102.1(6) . .
O30 W1 O21 90.4(6) . .
O9 W1 O19 97.8(6) . .
O30 W1 O19 89.4(6) . .
O21 W1 O19 159.8(5) . .
O9 W1 O57 97.2(7) . .
O30 W1 O57 163.7(5) . .
O21 W1 O57 85.5(5) . .
O19 W1 O57 89.1(6) . .
O9 W1 O5 171.0(6) . .
O30 W1 O5 82.4(5) . .
O21 W1 O5 86.7(5) . .
O19 W1 O5 73.3(5) . .
O57 W1 O5 81.7(5) . .
O22 W2 O36 102.1(6) . .
O22 W2 O59 97.6(6) . .
O36 W2 O59 160.1(5) . .
O22 W2 O25 98.3(6) . .
O36 W2 O25 85.4(6) . .
O59 W2 O25 89.1(5) . .
O22 W2 O31 97.4(6) . .
O36 W2 O31 89.7(6) . .
O59 W2 O31 90.4(6) . .
O25 W2 O31 164.3(6) . .
O22 W2 O2 172.4(5) . .
O36 W2 O2 85.5(5) . .
O59 W2 O2 74.8(5) . .
O25 W2 O2 81.9(5) . .
O31 W2 O2 82.9(5) . .
O28 W3 O60 99.3(6) . .
O28 W3 O31 97.8(7) . .
O60 W3 O31 162.7(6) . .
O28 W3 O24 101.1(6) . .
O60 W3 O24 87.3(6) . .
O31 W3 O24 86.2(6) . .
O28 W3 O19 99.8(6) . .
O60 W3 O19 90.9(6) . .
O31 W3 O19 89.4(6) . .
O24 W3 O19 159.0(6) . .
O28 W3 O5 173.1(5) . .
O60 W3 O5 82.2(5) . .
O31 W3 O5 81.3(5) . .
O24 W3 O5 85.7(5) . .
O19 W3 O5 73.4(5) . .
O34 W4 O15 100.8(6) . .
O34 W4 O45 102.1(6) . .
O15 W4 O45 157.1(5) . .
O34 W4 O42 97.3(6) . .
O15 W4 O42 86.2(5) . .
O45 W4 O42 91.3(6) . .
O34 W4 O61 98.5(6) . .
O15 W4 O61 87.3(6) . .
O45 W4 O61 88.9(6) . .
O42 W4 O61 163.8(5) . .
O34 W4 O7 174.6(6) . .
O15 W4 O7 84.6(5) . .
O45 W4 O7 72.5(5) . .
O42 W4 O7 82.6(5) . .
O61 W4 O7 82.0(5) . .
O23 W5 O27 97.8(6) . .
O23 W5 O37 100.8(6) . .
O27 W5 O37 90.3(6) . .
O23 W5 O21 102.0(6) . .
O27 W5 O21 86.0(6) . .
O37 W5 O21 157.1(5) . .
O23 W5 O53 98.4(6) . .
O27 W5 O53 163.2(5) . .
O37 W5 O53 90.9(6) . .
O21 W5 O53 86.4(6) . .
O23 W5 O6 174.2(6) . .
O27 W5 O6 81.6(5) . .
O37 W5 O6 73.4(5) . .
O21 W5 O6 83.7(5) . .
O53 W5 O6 82.7(5) . .
O26 W6 O61 100.0(6) . .
O26 W6 O12 103.2(6) . .
O61 W6 O12 88.2(6) . .
O26 W6 O62 99.3(6) . .
O61 W6 O62 90.4(6) . .
O12 W6 O62 157.3(6) . .
O26 W6 O48 96.6(6) . .
O61 W6 O48 163.3(6) . .
O12 W6 O48 86.2(6) . .
O62 W6 O48 88.7(6) . .
O26 W6 O1 173.0(5) . .
O61 W6 O1 81.7(5) . .
O12 W6 O1 83.6(5) . .
O62 W6 O1 73.8(5) . .
O48 W6 O1 82.0(5) . .
O46 W7 O43 103.5(7) . .
O46 W7 O40 98.2(7) . .
O43 W7 O40 86.2(6) . .
O46 W7 O30 100.8(7) . .
O43 W7 O30 87.0(6) . .
O40 W7 O30 160.8(6) . .
O46 W7 O59 99.0(7) . .
O43 W7 O59 157.5(5) . .
O40 W7 O59 90.8(6) . .
O30 W7 O59 88.8(6) . .
O46 W7 O2 171.4(6) . .
O43 W7 O2 85.1(5) . .
O40 W7 O2 81.5(5) . .
O30 W7 O2 80.0(5) . .
O59 W7 O2 72.4(5) . .
O41 W8 O45 99.4(7) . .
O41 W8 O33 100.9(7) . .
O45 W8 O33 89.8(6) . .
O41 W8 O24 102.7(6) . .
O45 W8 O24 157.5(6) . .
O33 W8 O24 89.8(6) . .
O41 W8 O39 95.2(6) . .
O45 W8 O39 87.8(6) . .
O33 W8 O39 163.9(6) . .
O24 W8 O39 86.4(6) . .
O41 W8 O7 170.6(6) . .
O45 W8 O7 72.5(5) . .
O33 W8 O7 84.2(5) . .
O24 W8 O7 85.1(5) . .
O39 W8 O7 79.9(5) . .
O35 W9 O53 97.8(7) . .
O35 W9 O43 102.5(6) . .
O53 W9 O43 90.7(6) . .
O35 W9 O29 98.6(6) . .
O53 W9 O29 89.7(6) . .
O43 W9 O29 158.7(6) . .
O35 W9 O52 98.3(6) . .
O53 W9 O52 163.9(6) . .
O43 W9 O52 86.1(6) . .
O29 W9 O52 87.7(6) . .
O35 W9 O3 171.9(6) . .
O53 W9 O3 82.7(6) . .
O43 W9 O3 85.6(5) . .
O29 W9 O3 73.3(5) . .
O52 W9 O3 81.3(5) . .
O49 W10 O36 102.8(6) . .
O49 W10 O38 95.9(6) . .
O36 W10 O38 86.7(6) . .
O49 W10 O62 99.5(6) . .
O36 W10 O62 157.6(5) . .
O38 W10 O62 89.8(6) . .
O49 W10 O33 100.6(7) . .
O36 W10 O33 87.0(6) . .
O38 W10 O33 163.3(6) . .
O62 W10 O33 90.1(6) . .
O49 W10 O1 172.2(6) . .
O36 W10 O1 84.5(5) . .
O38 W10 O1 81.5(5) . .
O62 W10 O1 73.1(5) . .
O33 W10 O1 82.5(5) . .
O47 W11 O12 102.0(7) . .
O47 W11 O32 97.6(7) . .
O12 W11 O32 88.5(6) . .
O47 W11 O56 97.3(6) . .
O12 W11 O56 86.3(6) . .
O32 W11 O56 165.0(6) . .
O47 W11 O29 100.0(6) . .
O12 W11 O29 157.8(6) . .
O32 W11 O29 91.5(6) . .
O56 W11 O29 88.1(6) . .
O47 W11 O3 173.0(6) . .
O12 W11 O3 85.0(5) . .
O32 W11 O3 83.5(5) . .
O56 W11 O3 82.0(5) . .
O29 W11 O3 73.0(5) . .
O16 W12 O11 98.6(7) . .
O16 W12 O37 100.4(6) . .
O11 W12 O37 89.8(6) . .
O16 W12 O32 97.3(7) . .
O11 W12 O32 163.9(6) . .
O37 W12 O32 89.6(6) . .
O16 W12 O15 102.5(6) . .
O11 W12 O15 85.9(5) . .
O37 W12 O15 157.1(5) . .
O32 W12 O15 88.5(6) . .
O16 W12 O6 173.3(6) . .
O11 W12 O6 81.8(5) . .
O37 W12 O6 72.9(5) . .
O32 W12 O6 82.6(5) . .
O15 W12 O6 84.1(5) . .
O13 W13 O57 102.9(6) . .
O13 W13 O55 101.5(6) . .
O57 W13 O55 155.6(5) . .
O13 W13 O27 103.6(6) . .
O57 W13 O27 85.1(6) . .
O55 W13 O27 87.3(5) . .
O13 W13 O58 99.3(6) . .
O57 W13 O58 90.6(6) . .
O55 W13 O58 87.3(6) . .
O27 W13 O58 157.1(5) . .
O13 W13 O8 170.0(6) . .
O57 W13 O8 84.6(5) . .
O55 W13 O8 71.5(5) . .
O27 W13 O8 83.5(5) . .
O58 W13 O8 73.7(5) . .
O51 W14 O55 101.0(6) . .
O51 W14 O42 101.6(6) . .
O55 W14 O42 157.3(6) . .
O51 W14 O11 101.6(7) . .
O55 W14 O11 89.1(5) . .
O42 W14 O11 84.4(6) . .
O51 W14 O44 99.9(7) . .
O55 W14 O44 88.6(6) . .
O42 W14 O44 89.5(6) . .
O11 W14 O44 158.4(6) . .
O51 W14 O8 171.2(6) . .
O55 W14 O8 72.6(5) . .
O42 W14 O8 85.2(5) . .
O11 W14 O8 84.5(5) . .
O44 W14 O8 74.3(6) . .
O14 W15 O48 102.6(7) . .
O14 W15 O56 101.6(7) . .
O48 W15 O56 87.1(6) . .
O14 W15 O54 102.0(7) . .
O48 W15 O54 88.9(6) . .
O56 W15 O54 156.4(6) . .
O14 W15 O50 98.9(7) . .
O48 W15 O50 158.5(6) . .
O56 W15 O50 87.7(6) . .
O54 W15 O50 87.6(6) . .
O14 W15 O4 170.5(7) . .
O48 W15 O4 84.9(5) . .
O56 W15 O4 84.3(5) . .
O54 W15 O4 72.2(5) . .
O50 W15 O4 73.8(5) . .
O17 W16 O40 101.0(7) . .
O17 W16 O52 103.1(6) . .
O40 W16 O52 85.4(6) . .
O17 W16 O10 100.8(7) . .
O40 W16 O10 89.0(6) . .
O52 W16 O10 156.1(6) . .
O17 W16 O50 101.7(7) . .
O40 W16 O50 157.3(6) . .
O52 W16 O50 88.6(6) . .
O10 W16 O50 87.7(6) . .
O17 W16 O4 171.3(6) . .
O40 W16 O4 84.4(5) . .
O52 W16 O4 84.0(5) . .
O10 W16 O4 72.3(5) . .
O50 W16 O4 73.2(5) . .
O18 W17 O10 102.8(7) . .
O18 W17 O54 101.3(7) . .
O10 W17 O54 87.2(6) . .
O18 W17 O38 101.4(7) . .
O10 W17 O38 155.8(6) . .
O54 W17 O38 87.6(6) . .
O18 W17 O25 102.4(7) . .
O10 W17 O25 89.6(6) . .
O54 W17 O25 156.2(6) . .
O38 W17 O25 85.7(6) . .
O18 W17 O4 172.5(6) . .
O10 W17 O4 73.0(5) . .
O54 W17 O4 72.5(5) . .
O38 W17 O4 82.9(5) . .
O25 W17 O4 84.0(5) . .
O20 W18 O39 102.0(6) . .
O20 W18 O60 102.6(6) . .
O39 W18 O60 86.8(6) . .
O20 W18 O44 100.7(7) . .
O39 W18 O44 89.5(6) . .
O60 W18 O44 156.7(6) . .
O20 W18 O58 101.1(6) . .
O39 W18 O58 156.9(6) . .
O60 W18 O58 88.7(6) . .
O44 W18 O58 85.8(6) . .
O20 W18 O8 171.3(6) . .
O39 W18 O8 84.1(5) . .
O60 W18 O8 83.8(5) . .
O44 W18 O8 72.9(5) . .
O58 W18 O8 73.0(5) . .
N12 Ag1 N12 180.0(15) 2 .
N12 Ag1 O9 91.3(6) 2 .
N12 Ag1 O9 88.7(6) . .
N12 Ag1 O9 88.7(6) 2 2
N12 Ag1 O9 91.3(6) . 2
O9 Ag1 O9 180.0(11) . 2
Ag1' Ag1' N12 77.6(10) 2 2
Ag1' Ag1' N12 59.4(8) 2 .
N12 Ag1' N12 136.9(7) 2 .
Ag1' Ag1' N13 162.5(11) 2 1_445
N12 Ag1' N13 119.0(12) 2 1_445
N12 Ag1' N13 103.9(10) . 1_445
Ag1' Ag1' O9 73.9(6) 2 2
N12 Ag1' O9 85.9(7) 2 2
N12 Ag1' O9 82.5(6) . 2
N13 Ag1' O9 111.1(8) 1_445 2
N1 Ag2 N1 180.0(8) 2_764 .
N15 Ag3 N19 164.2(10) . .
N5 Ag4 N18 161.2(7) . .
N5 Ag4 N11 101.9(9) . 2_665
N18 Ag4 N11 93.0(8) . 2_665
N7 Ag5 N4 160.4(8) . .
O6 P1 O7 113.1(7) . .
O6 P1 O5 111.5(7) . .
O7 P1 O5 111.2(7) . .
O6 P1 O8 105.5(7) . .
O7 P1 O8 108.3(8) . .
O5 P1 O8 106.8(7) . .
O2 P2 O1 111.9(7) . .
O2 P2 O3 111.9(7) . .
O1 P2 O3 111.3(7) . .
O2 P2 O4 106.9(7) . .
O1 P2 O4 106.8(7) . .
O3 P2 O4 107.7(7) . .
P2 O1 W6 129.0(7) . .
P2 O1 W10 126.4(7) . .
W6 O1 W10 90.3(4) . .
P2 O2 W2 129.2(7) . .
P2 O2 W7 127.0(7) . .
W2 O2 W7 90.8(5) . .
P2 O3 W11 127.2(7) . .
P2 O3 W9 128.1(8) . .
W11 O3 W9 91.1(4) . .
P2 O4 W15 124.5(7) . .
P2 O4 W17 125.2(7) . .
W15 O4 W17 91.4(4) . .
P2 O4 W16 124.0(6) . .
W15 O4 W16 91.0(4) . .
W17 O4 W16 90.6(5) . .
P1 O5 W1 127.4(6) . .
P1 O5 W3 128.0(7) . .
W1 O5 W3 91.8(4) . .
P1 O6 W5 130.0(7) . .
P1 O6 W12 127.1(7) . .
W5 O6 W12 90.0(4) . .
P1 O7 W4 127.4(7) . .
P1 O7 W8 128.6(7) . .
W4 O7 W8 90.8(4) . .
P1 O8 W14 125.1(7) . .
P1 O8 W13 125.1(7) . .
W14 O8 W13 91.9(5) . .
P1 O8 W18 122.6(7) . .
W14 O8 W18 90.7(5) . .
W13 O8 W18 91.5(5) . .
W1 O9 Ag1 167.7(9) . .
W1 O9 Ag1' 162.4(9) . 2
Ag1 O9 Ag1' 19.2(2) . 2
W17 O10 W16 124.0(8) . .
W12 O11 W14 152.2(8) . .
W11 O12 W6 151.8(9) . .
W4 O15 W12 151.1(7) . .
W3 O19 W1 121.4(7) . .
W1 O21 W5 150.6(8) . .
W3 O24 W8 150.0(8) . .
W17 O25 W2 151.0(8) . .
W5 O27 W13 152.1(7) . .
W9 O29 W11 122.3(7) . .
W1 O30 W7 162.0(8) . .
W3 O31 W2 163.6(8) . .
W11 O32 W12 162.5(8) . .
W8 O33 W10 162.6(8) . .
W10 O36 W2 151.2(8) . .
W12 O37 W5 123.5(7) . .
W10 O38 W17 151.6(7) . .
W18 O39 W8 150.5(8) . .
W16 O40 W7 152.0(9) . .
W14 O42 W4 150.7(8) . .
W7 O43 W9 150.7(8) . .
W14 O44 W18 122.0(8) . .
W8 O45 W4 124.2(7) . .
W15 O48 W6 149.9(8) . .
W15 O50 W16 122.0(8) . .
W9 O52 W16 151.3(8) . .
W9 O53 W5 162.4(9) . .
W17 O54 W15 123.9(7) . .
W14 O55 W13 123.9(7) . .
W15 O56 W11 150.1(8) . .
W13 O57 W1 151.5(7) . .
W18 O58 W13 121.8(7) . .
W2 O59 W7 121.8(7) . .
W3 O60 W18 151.4(7) . .
W6 O61 W4 163.2(8) . .
W10 O62 W6 122.7(6) . .
N2 C1 N1 100(4) . .
N2 C1 H1A 130.2 . .
N1 C1 H1A 130.2 . .
N1 C2 N3 119(3) . .
N1 C2 H2A 120.6 . .
N3 C2 H2A 120.6 . .
C4 C3 N2 113(4) . .
C4 C3 H3A 109.1 . .
N2 C3 H3A 109.1 . .
C4 C3 H3B 109.1 . .
N2 C3 H3B 109.1 . .
H3A C3 H3B 107.8 . .
C5 C4 C3 124(3) . .
C5 C4 H4A 106.4 . .
C3 C4 H4A 106.4 . .
C5 C4 H4B 106.4 . .
C3 C4 H4B 106.4 . .
H4A C4 H4B 106.5 . .
C4 C5 C6 121(3) . .
C4 C5 H5A 107.1 . .
C6 C5 H5A 107.1 . .
C4 C5 H5B 107.1 . .
C6 C5 H5B 107.1 . .
H5A C5 H5B 106.8 . .
N6 C6 C5 110(2) . .
N6 C6 H6A 109.6 . .
C5 C6 H6A 109.6 . .
N6 C6 H6B 109.6 . .
C5 C6 H6B 109.6 . .
H6A C6 H6B 108.1 . .
N4 C7 N5 110(2) . .
N4 C7 H7A 125.1 . .
N5 C7 H7A 125.1 . .
N4 C8 N6 110.2(18) . .
N4 C8 H8A 124.9 . .
N6 C8 H8A 124.9 . .
N7 C9 N8 114(2) . .
N7 C9 H9A 122.9 . .
N8 C9 H9A 122.9 . .
N7 C10 N9 110.1(19) . .
N7 C10 H10A 124.9 . .
N9 C10 H10A 124.9 . .
N9 C11 C12 111.4(17) . .
N9 C11 H11A 109.3 . .
C12 C11 H11A 109.3 . .
N9 C11 H11B 109.3 . .
C12 C11 H11B 109.3 . .
H11A C11 H11B 108.0 . .
C13 C12 C11 111.6(18) . .
C13 C12 H12A 109.3 . .
C11 C12 H12A 109.3 . .
C13 C12 H12B 109.3 . .
C11 C12 H12B 109.3 . .
H12A C12 H12B 108.0 . .
C14 C13 C12 114.3(19) . .
C14 C13 H13A 108.7 . .
C12 C13 H13A 108.7 . .
C14 C13 H13B 108.7 . .
C12 C13 H13B 108.7 . .
H13A C13 H13B 107.6 . .
N10 C14 C13 112.2(17) . .
N10 C14 H14A 109.2 . .
C13 C14 H14A 109.2 . .
N10 C14 H14B 109.2 . .
C13 C14 H14B 109.2 . .
H14A C14 H14B 107.9 . .
N11 C15 N12 115(2) . .
N11 C15 H15A 122.4 . .
N12 C15 H15A 122.4 . .
N10 C16 N12 115(2) . .
N10 C16 H16A 122.4 . .
N12 C16 H16A 122.4 . .
N13 C17 N15 107(2) . .
N13 C17 H17A 126.4 . .
N15 C17 H17A 126.4 . .
N15 C18 N14 110(3) . .
N15 C18 H18A 125.0 . .
N14 C18 H18A 125.0 . .
C20 C19 N14 117(3) . .
C20 C19 H19A 108.0 . .
N14 C19 H19A 108.0 . .
C20 C19 H19B 108.0 . .
N14 C19 H19B 108.0 . .
H19A C19 H19B 107.3 . .
C19 C20 C21 116(3) . .
C19 C20 H20A 108.2 . .
C21 C20 H20A 108.2 . .
C19 C20 H20B 108.2 . .
C21 C20 H20B 108.2 . .
H20A C20 H20B 107.4 . .
C20 C21 C22 109(2) . .
C20 C21 H21A 110.0 . .
C22 C21 H21A 110.0 . .
C20 C21 H21B 109.9 . .
C22 C21 H21B 110.0 . .
H21A C21 H21B 108.3 . .
N16 C22 C21 114(2) . .
N16 C22 H22A 108.9 . .
C21 C22 H22A 108.9 . .
N16 C22 H22B 108.9 . .
C21 C22 H22B 108.9 . .
H22A C22 H22B 107.7 . .
N16 C23 N18 109(2) . .
N16 C23 H23A 125.7 . .
N18 C23 H23A 125.7 . .
N17 C24 N18 113(2) . .
N17 C24 H24A 123.5 . .
N18 C24 H24A 123.5 . .
N19 C25 N21 106(2) . .
N19 C25 H25A 127.0 . .
N21 C25 H25A 127.0 . .
N19 C26 N20 113(3) . .
N19 C26 H26A 123.3 . .
N20 C26 H26A 123.3 . .
C28 C27 N21 118(3) . .
C28 C27 H27A 107.8 . .
N21 C27 H27A 107.8 . .
C28 C27 H27B 107.8 . .
N21 C27 H27B 107.8 . .
H27A C27 H27B 107.1 . .
C27 C28 C28 112(3) . 2_876
C27 C28 H28A 109.2 . .
C28 C28 H28A 109.2 2_876 .
C27 C28 H28B 109.2 . .
C28 C28 H28B 109.2 2_876 .
H28A C28 H28B 107.9 . .
C32 C31 N24 109(4) . .
C32 C31 H31A 109.9 . .
N24 C31 H31A 109.9 . .
C32 C31 H31B 109.9 . .
N24 C31 H31B 109.9 . .
H31A C31 H31B 108.3 . .
C33 C32 C31 128(4) . .
C33 C32 H32A 105.2 . .
C31 C32 H32A 105.2 . .
C33 C32 H32B 105.2 . .
C31 C32 H32B 105.2 . .
H32A C32 H32B 105.9 . .
C32 C33 C34 112(3) . .
C32 C33 H33A 109.2 . .
C34 C33 H33A 109.2 . .
C32 C33 H33B 109.2 . .
C34 C33 H33B 109.2 . .
H33A C33 H33B 107.9 . .
C33 C34 N25 104(3) . .
C33 C34 H34A 110.9 . .
N25 C34 H34A 110.9 . .
C33 C34 H34B 110.9 . .
N25 C34 H34B 110.9 . .
H34A C34 H34B 108.9 . .
N26 C35 N27 116(3) . .
N26 C35 H35A 122.2 . .
N27 C35 H35A 122.2 . .
N25 C36 N27 107(3) . .
N25 C36 H36A 126.7 . .
N27 C36 H36A 126.7 . .
C2 N1 C1 101(3) . .
C2 N1 Ag2 129.9(17) . .
C1 N1 Ag2 128(3) . .
N3 N2 C1 113(4) . .
N3 N2 C3 128(4) . .
C1 N2 C3 118(4) . .
N2 N3 C2 98(3) . .
C8 N4 C7 107.9(18) . .
C8 N4 Ag5 127.4(15) . .
C7 N4 Ag5 124.7(17) . .
N6 N5 C7 101.7(16) . .
N6 N5 Ag4 129.4(13) . .
C7 N5 Ag4 128.8(15) . .
C8 N6 N5 110.3(17) . .
C8 N6 C6 130.7(18) . .
N5 N6 C6 118.6(15) . .
C9 N7 C10 104.8(19) . .
C9 N7 Ag5 124.9(17) . .
C10 N7 Ag5 124.8(15) . .
N9 N8 C9 100(2) . .
C10 N9 N8 111.0(19) . .
C10 N9 C11 129.1(19) . .
N8 N9 C11 119.8(17) . .
C16 N10 N11 106(2) . .
C16 N10 C14 131(2) . .
N11 N10 C14 122.1(19) . .
C15 N11 N10 103(2) . .
C15 N11 Ag4 108.5(16) . 2_665
N10 N11 Ag4 134.6(17) . 2_665
C16 N12 C15 100(2) . .
C16 N12 Ag1 133(2) . .
C15 N12 Ag1 127.3(16) . .
C16 N12 Ag1' 138.2(17) . 2
C15 N12 Ag1' 113.3(16) . 2
Ag1 N12 Ag1' 23.0(4) . 2
C16 N12 Ag1' 122(2) . .
C15 N12 Ag1' 135.5(17) . .
Ag1 N12 Ag1' 20.1(4) . .
Ag1' N12 Ag1' 43.1(7) 2 .
N14 N13 C17 104(2) . .
N14 N13 Ag1' 118.2(18) . 1_665
C17 N13 Ag1' 123(2) . 1_665
C18 N14 N13 113(2) . .
C18 N14 C19 124(3) . .
N13 N14 C19 123(3) . .
C18 N15 C17 106(2) . .
C18 N15 Ag3 131(2) . .
C17 N15 Ag3 122.7(17) . .
C23 N16 N17 111.5(18) . .
C23 N16 C22 129(2) . .
N17 N16 C22 119.6(19) . .
C24 N17 N16 103(2) . .
C23 N18 C24 103.7(19) . .
C23 N18 Ag4 126.7(16) . .
C24 N18 Ag4 129.2(15) . .
C26 N19 C25 107(2) . .
C26 N19 Ag3 123.1(19) . .
C25 N19 Ag3 128.7(19) . .
N21 N20 C26 102(2) . .
N20 N21 C25 111(2) . .
N20 N21 C27 120(3) . .
C25 N21 C27 130(3) . .
N24 N23 C30 108.0 . .
C29 N24 N23 108.0 . .
C29 N24 C31 127(2) . .
N23 N24 C31 124(2) . .
N24 C29 N22 108.0 . .
N24 C29 H29A 126.0 . .
N22 C29 H29A 126.0 . .
C29 N22 C30 108.0 . .
N22 C30 N23 108.0 . .
N22 C30 H30A 126.0 . .
N23 C30 H30A 126.0 . .
C36 N25 N26 110(3) . .
C36 N25 C34 132(3) . .
N26 N25 C34 117(3) . .
C35 N26 N25 104(3) . .
C35 N27 C36 103(3) . .

loop_
_geom_bond_atom_site_label_1
_geom_bond_atom_site_label_2
_geom_bond_distance
_geom_bond_site_symmetry_2
W1 O9 1.704(15) .
W1 O30 1.881(15) .
W1 O21 1.885(12) .
W1 O19 1.924(13) .
W1 O57 1.952(14) .
W1 O5 2.323(11) .
W2 O22 1.696(14) .
W2 O36 1.897(13) .
W2 O59 1.913(12) .
W2 O25 1.926(14) .
W2 O31 1.926(15) .
W2 O2 2.309(13) .
W3 O28 1.716(14) .
W3 O60 1.872(14) .
W3 O31 1.877(15) .
W3 O24 1.882(13) .
W3 O19 1.909(12) .
W3 O5 2.331(12) .
W4 O34 1.681(14) .
W4 O15 1.853(12) .
W4 O45 1.913(13) .
W4 O42 1.932(13) .
W4 O61 1.946(14) .
W4 O7 2.354(13) .
W5 O23 1.721(13) .
W5 O27 1.866(13) .
W5 O37 1.908(13) .
W5 O21 1.910(13) .
W5 O53 1.965(16) .
W5 O6 2.359(12) .
W6 O26 1.687(13) .
W6 O61 1.858(14) .
W6 O12 1.909(14) .
W6 O62 1.917(13) .
W6 O48 1.934(15) .
W6 O1 2.347(12) .
W7 O46 1.708(17) .
W7 O43 1.891(14) .
W7 O40 1.905(15) .
W7 O30 1.913(15) .
W7 O59 1.926(12) .
W7 O2 2.400(13) .
W8 O41 1.706(15) .
W8 O45 1.892(14) .
W8 O33 1.897(15) .
W8 O24 1.925(13) .
W8 O39 1.951(13) .
W8 O7 2.369(12) .
W9 O35 1.709(14) .
W9 O53 1.837(16) .
W9 O43 1.903(14) .
W9 O29 1.906(13) .
W9 O52 1.913(13) .
W9 O3 2.356(13) .
W10 O49 1.697(14) .
W10 O36 1.890(13) .
W10 O38 1.897(14) .
W10 O62 1.904(13) .
W10 O33 1.916(15) .
W10 O1 2.383(12) .
W11 O47 1.687(14) .
W11 O12 1.887(14) .
W11 O32 1.896(15) .
W11 O56 1.924(15) .
W11 O29 1.931(13) .
W11 O3 2.351(13) .
W12 O16 1.695(15) .
W12 O11 1.879(14) .
W12 O37 1.899(12) .
W12 O32 1.899(15) .
W12 O15 1.929(12) .
W12 O6 2.385(13) .
W13 O13 1.708(15) .
W13 O57 1.866(14) .
W13 O55 1.931(13) .
W13 O27 1.934(13) .
W13 O58 1.952(14) .
W13 O8 2.357(13) .
W14 O51 1.706(16) .
W14 O55 1.892(12) .
W14 O42 1.903(12) .
W14 O11 1.920(14) .
W14 O44 1.924(14) .
W14 O8 2.337(14) .
W15 O14 1.693(16) .
W15 O48 1.896(15) .
W15 O56 1.912(14) .
W15 O54 1.926(13) .
W15 O50 1.930(14) .
W15 O4 2.358(12) .
W16 O17 1.720(16) .
W16 O40 1.902(14) .
W16 O52 1.917(13) .
W16 O10 1.918(14) .
W16 O50 1.934(14) .
W16 O4 2.380(13) .
W17 O18 1.702(16) .
W17 O10 1.901(14) .
W17 O54 1.901(13) .
W17 O38 1.909(14) .
W17 O25 1.910(14) .
W17 O4 2.362(12) .
W18 O20 1.716(15) .
W18 O39 1.893(13) .
W18 O60 1.926(13) .
W18 O44 1.926(15) .
W18 O58 1.944(13) .
W18 O8 2.395(14) .
Ag1 N12 2.10(2) 2
Ag1 N12 2.10(2) .
Ag1 O9 2.446(14) .
Ag1 O9 2.446(14) 2
Ag1' Ag1' 1.678(19) 2
Ag1' N12 2.11(2) 2
Ag1' N12 2.40(3) .
Ag1' N13 2.44(3) 1_445
Ag1' O9 2.542(16) 2
Ag2 N1 2.064(19) 2_764
Ag2 N1 2.064(19) .
Ag3 N15 2.08(2) .
Ag3 N19 2.13(2) .
Ag4 N5 2.142(17) .
Ag4 N18 2.159(18) .
Ag4 N11 2.52(2) 2_665
Ag5 N7 2.173(19) .
Ag5 N4 2.184(17) .
P1 O6 1.513(13) .
P1 O7 1.527(13) .
P1 O5 1.565(13) .
P1 O8 1.594(15) .
P2 O2 1.535(13) .
P2 O1 1.538(13) .
P2 O3 1.542(13) .
P2 O4 1.588(14) .
O9 Ag1' 2.542(16) 2
C1 N2 1.36(6) .
C1 N1 1.41(6) .
C1 H1A 0.9300 .
C2 N1 1.27(3) .
C2 N3 1.30(4) .
C2 H2A 0.9300 .
C3 C4 1.474(10) .
C3 N2 1.55(5) .
C3 H3A 0.9700 .
C3 H3B 0.9700 .
C4 C5 1.34(4) .
C4 H4A 0.9700 .
C4 H4B 0.9700 .
C5 C6 1.52(3) .
C5 H5A 0.9700 .
C5 H5B 0.9700 .
C6 N6 1.44(3) .
C6 H6A 0.9700 .
C6 H6B 0.9700 .
C7 N4 1.33(3) .
C7 N5 1.40(3) .
C7 H7A 0.9300 .
C8 N4 1.29(3) .
C8 N6 1.30(3) .
C8 H8A 0.9300 .
C9 N7 1.27(3) .
C9 N8 1.38(3) .
C9 H9A 0.9300 .
C10 N7 1.29(3) .
C10 N9 1.31(3) .
C10 H10A 0.9300 .
C11 N9 1.49(3) .
C11 C12 1.53(3) .
C11 H11A 0.9700 .
C11 H11B 0.9700 .
C12 C13 1.49(3) .
C12 H12A 0.9700 .
C12 H12B 0.9700 .
C13 C14 1.49(3) .
C13 H13A 0.9700 .
C13 H13B 0.9700 .
C14 N10 1.42(3) .
C14 H14A 0.9700 .
C14 H14B 0.9700 .
C15 N11 1.29(4) .
C15 N12 1.36(4) .
C15 H15A 0.9300 .
C16 N10 1.28(4) .
C16 N12 1.32(3) .
C16 H16A 0.9300 .
C17 N13 1.373(18) .
C17 N15 1.426(19) .
C17 H17A 0.9300 .
C18 N15 1.28(4) .
C18 N14 1.31(4) .
C18 H18A 0.9300 .
C19 C20 1.36(5) .
C19 N14 1.50(4) .
C19 H19A 0.9700 .
C19 H19B 0.9700 .
C20 C21 1.53(5) .
C20 H20A 0.9700 .
C20 H20B 0.9700 .
C21 C22 1.56(4) .
C21 H21A 0.9700 .
C21 H21B 0.9700 .
C22 N16 1.47(3) .
C22 H22A 0.9700 .
C22 H22B 0.9700 .
C23 N16 1.31(3) .
C23 N18 1.32(3) .
C23 H23A 0.9300 .
C24 N17 1.31(3) .
C24 N18 1.35(3) .
C24 H24A 0.9300 .
C25 N19 1.33(3) .
C25 N21 1.39(3) .
C25 H25A 0.9300 .
C26 N19 1.24(3) .
C26 N20 1.40(4) .
C26 H26A 0.9300 .
C27 C28 1.42(4) .
C27 N21 1.43(5) .
C27 H27A 0.9700 .
C27 H27B 0.9700 .
C28 C28 1.48(5) 2_876
C28 H28A 0.9700 .
C28 H28B 0.9700 .
C31 C32 1.400(2) .
C31 N24 1.48(5) .
C31 H31A 0.9700 .
C31 H31B 0.9700 .
C32 C33 1.400(2) .
C32 H32A 0.9700 .
C32 H32B 0.9700 .
C33 C34 1.400(2) .
C33 H33A 0.9700 .
C33 H33B 0.9700 .
C34 N25 1.51(4) .
C34 H34A 0.9700 .
C34 H34B 0.9700 .
C35 N26 1.24(4) .
C35 N27 1.35(4) .
C35 H35A 0.9300 .
C36 N25 1.34(4) .
C36 N27 1.35(4) .
C36 H36A 0.9300 .
N2 N3 1.27(4) .
N5 N6 1.38(2) .
N8 N9 1.32(3) .
N10 N11 1.39(3) .
N11 Ag4 2.52(2) 2_665
N12 Ag1' 2.11(2) 2
N13 N14 1.32(4) .
N13 Ag1' 2.44(3) 1_665
N16 N17 1.32(3) .
N20 N21 1.28(3) .
N23 N24 1.422(13) .
N23 C30 1.422(13) .
N24 C29 1.421(13) .
C29 N22 1.422(13) .
C29 H29A 0.9300 .
N22 C30 1.422(13) .
C30 H30A 0.9300 .
N25 N26 1.34(3) .
